data_1100676
loop_
_publ_author_name
'Kobayashi, Kimiko'
'Sassa, Masashi'
'Yajima, Keiji'
'Tsuboyama, Sei'
'Enomoto, Kouichiro'
'Miyamae, Hiroshi'

_publ_section_title
;
 Molecular Structure and Absolute Configuration of
 1-Benzyl-(+)-2- methylazetidine Hydrobromide
;
_journal_name_full
;
 Analytical Sciences: X-ray Structure Analysis Online
;
_journal_page_first x53
_journal_page_last x54
_journal_paper_doi 10.2116/analscix.19.x53
_journal_volume 19
_journal_year 2003
_chemical_formula_moiety 'C11 H16 N,Br '
_chemical_formula_sum 'C11 H16 Br N'
_chemical_formula_weight 242.16
_chemical_melting_point ?
_space_group_IT_number 4
_symmetry_cell_setting monoclinic
_symmetry_space_group_name_Hall 'P 2yb'
_symmetry_space_group_name_H-M 'P 1 21 1'
_cell_angle_alpha 90
_cell_angle_beta 103.665(3)
_cell_angle_gamma 90
_cell_formula_units_Z 2
_cell_length_a 6.1468(5)
_cell_length_b 10.7412(5)
_cell_length_c 9.0572(6)
_cell_measurement_reflns_used 5540
_cell_measurement_temperature 296.1
_cell_measurement_theta_max 29.5
_cell_measurement_theta_min 3.0
_cell_volume 581.07(7)
_diffrn_detector_area_resol_mean 10.00
_diffrn_measured_fraction_theta_full 0.9948
_diffrn_measured_fraction_theta_max 0.9948
_diffrn_measurement_device_type 'Rigaku RAXIS-RAPID'
_diffrn_measurement_method oscillation
_diffrn_radiation_type MoK\a
_diffrn_radiation_wavelength 0.7107
_diffrn_reflns_av_R_equivalents 0.076
_diffrn_reflns_limit_h_max 8
_diffrn_reflns_limit_h_min -8
_diffrn_reflns_limit_k_max 14
_diffrn_reflns_limit_k_min -13
_diffrn_reflns_limit_l_max 12
_diffrn_reflns_limit_l_min -12
_diffrn_reflns_number 5758
_diffrn_reflns_theta_full 29.57
_diffrn_reflns_theta_max 29.57
_exptl_absorpt_coefficient_mu 3.506
_exptl_absorpt_correction_T_max 0.755
_exptl_absorpt_correction_T_min 0.155
_exptl_absorpt_correction_type multi-scan
_exptl_absorpt_process_details
;
     Higashi, T. (1995). Program for Absorption Correction.
     Rigaku Corporation, Tokyo, Japan.
;
_exptl_crystal_colour colourless
_exptl_crystal_density_diffrn 1.384
_exptl_crystal_density_meas 1.38
_exptl_crystal_density_method 'floating method with CCl4-benzene'
_exptl_crystal_description needle
_exptl_crystal_F_000 248.00
_exptl_crystal_size_max 0.48
_exptl_crystal_size_mid 0.15
_exptl_crystal_size_min 0.08
_refine_diff_density_max 0.87
_refine_diff_density_min -0.74
_refine_ls_abs_structure_details 'Flack, H. D. (1983), Acta Cryst. A39, 876-881.  221 Friedel Pairs'
_refine_ls_abs_structure_Flack 0.07(2)
_refine_ls_extinction_coef ?
_refine_ls_extinction_method none
_refine_ls_goodness_of_fit_ref 1.081
_refine_ls_hydrogen_treatment riding-model
_refine_ls_number_parameters 135
_refine_ls_number_reflns 1930
_refine_ls_R_factor_gt 0.0470
_refine_ls_shift/su_max 0.001
_refine_ls_structure_factor_coef F
_refine_ls_weighting_details
;
Chebychev polynomial with 3 parameters (Carruthers & Watkin, 1979)
2.3284    -0.1647    1.8562
;
_refine_ls_weighting_scheme calc
_refine_ls_wR_factor_ref 0.0520
_reflns_number_gt 1930
_reflns_number_total 2790
_reflns_threshold_expression F^2^>2.0\s(F^2^)
_cod_original_sg_symbol_H-M 'P 21'
_cod_original_formula_sum 'C11 H16 Br N '
_cod_database_code 1100676
_refine_ls_inverse_abs_structure_flack 0.93(2)

loop_
_symmetry_equiv_pos_as_xyz
x,y,z
-x,y+1/2,-z

loop_
_atom_site_label
_atom_site_type_symbol
_atom_site_fract_x
_atom_site_fract_y
_atom_site_fract_z
_atom_site_U_iso_or_equiv
_atom_site_adp_type
_atom_site_occupancy
_atom_site_symmetry_multiplicity
_atom_site_calc_flag
_atom_site_refinement_flags
_atom_site_disorder_assembly
_atom_site_disorder_group
Br1 Br 0.09112(7) 0.3493(1) -0.11035(6) 0.0534(1) Uani 1.00 1 d . . .
N1 N 0.4172(7) 0.1118(4) 0.0021(5) 0.041(1) Uani 1.00 1 d . . .
C2 C 0.3865(9) 0.0251(5) -0.1332(6) 0.046(1) Uani 1.00 1 d . . .
C3 C 0.546(1) 0.1074(8) -0.194(1) 0.061(2) Uani 1.00 1 d . . .
C4 C 0.628(1) 0.1599(6) -0.0360(8) 0.055(2) Uani 1.00 1 d . . .
C5 C 0.153(1) 0.0057(6) -0.2185(8) 0.064(2) Uani 1.00 1 d . . .
C6 C 0.424(1) 0.0565(6) 0.1541(9) 0.048(2) Uani 1.00 1 d . . .
C7 C 0.492(1) 0.1511(6) 0.2803(7) 0.049(1) Uani 1.00 1 d . . .
C8 C 0.708(1) 0.1539(7) 0.3659(7) 0.062(2) Uani 1.00 1 d . . .
C9 C 0.769(1) 0.2418(9) 0.4803(8) 0.081(2) Uani 1.00 1 d . . .
C10 C 0.619(2) 0.3249(8) 0.5109(8) 0.080(3) Uani 1.00 1 d . . .
C11 C 0.405(1) 0.3234(9) 0.4272(8) 0.082(3) Uani 1.00 1 d . . .
C12 C 0.342(1) 0.2361(8) 0.3119(8) 0.069(2) Uani 1.00 1 d . . .
H1 H 0.3051 0.1745 -0.0193 0.049 Uiso 1.00 1 c . . .
H2 H 0.4552 -0.0528 -0.1019 0.057 Uiso 1.00 1 c . . .
H3 H 0.473 0.1664 -0.267 0.076 Uiso 1.00 1 c . . .
H4 H 0.656 0.0638 -0.231 0.076 Uiso 1.00 1 c . . .
H5 H 0.643 0.2479 -0.0320 0.067 Uiso 1.00 1 c . . .
H6 H 0.761 0.1225 0.0211 0.067 Uiso 1.00 1 c . . .
H7 H 0.071 -0.0349 -0.1557 0.076 Uiso 1.00 1 c . . .
H8 H 0.087 0.0843 -0.2493 0.076 Uiso 1.00 1 c . . .
H9 H 0.151 -0.0439 -0.3056 0.076 Uiso 1.00 1 c . . .
H10 H 0.530 -0.0095 0.1716 0.059 Uiso 1.00 1 c . . .
H11 H 0.281 0.0249 0.1555 0.059 Uiso 1.00 1 c . . .
H12 H 0.815 0.0964 0.3459 0.072 Uiso 1.00 1 c . . .
H13 H 0.919 0.2444 0.5386 0.093 Uiso 1.00 1 c . . .
H14 H 0.664 0.3832 0.5913 0.096 Uiso 1.00 1 c . . .
H15 H 0.299 0.3815 0.4472 0.099 Uiso 1.00 1 c . . .
H16 H 0.192 0.2341 0.2532 0.082 Uiso 1.00 1 c . . .

loop_
_atom_type_symbol
_atom_type_description
_atom_type_scat_dispersion_real
_atom_type_scat_dispersion_imag
_atom_type_scat_source
C C 0.006 0.003
;
International Tables for Crystallography
(1992, Vol. C, Tables 4.2.6.8 and 6.1.1.4)
;
H H 0.000 0.000
;
International Tables for Crystallography
(1992, Vol. C, Table 6.1.1.4)
;
N N 0.011 0.006
;
International Tables for Crystallography
(1992, Vol. C, Tables 4.2.6.8 and 6.1.1.4)
;
Br Br -0.557 2.708
;
International Tables for Crystallography
(1992, Vol. C, Tables 4.2.6.8 and 6.1.1.4)
;
